data_2209387
loop_
_publ_author_name
'Zhang, Wen-Jun'
'Duan, Zhong-Yu'
'Zhao, Xin'

_publ_section_title
(<i>E</i>)-4-[4-(4-Chlorobenzyloxy)-3-ethoxybenzylideneamino]-1,5-dimethyl-2-phenyl-1<i>H</i>-pyrazol-3(2<i>H</i>)-one
_journal_coeditor_code BH2023
_journal_issue 7
_journal_name_full 'Acta Crystallographica Section E'
_journal_page_first o2834
_journal_page_last o2835
_journal_paper_doi 10.1107/S1600536806022008
_journal_volume 62
_journal_year 2006
_chemical_formula_iupac 'C27 H26 Cl N3 O3'
_chemical_formula_moiety 'C27 H26 Cl N3 O3'
_chemical_formula_sum 'C27 H26 Cl N3 O3'
_chemical_formula_weight 475.96
_chemical_name_systematic
;
(E)-4-[4-(4-Chlorobenzyloxy)-3-ethoxybenzylideneamino]-1,5-dimethyl-2-phenyl-
1H-pyrazol-3(2H)-one
;
_space_group_IT_number 2
_symmetry_cell_setting triclinic
_symmetry_space_group_name_Hall '-P 1'
_symmetry_space_group_name_H-M 'P -1'
_atom_sites_solution_hydrogens geom
_atom_sites_solution_primary direct
_atom_sites_solution_secondary difmap
_audit_creation_method SHELXL97
_cell_angle_alpha 77.080(4)
_cell_angle_beta 83.710(4)
_cell_angle_gamma 71.133(4)
_cell_formula_units_Z 2
_cell_length_a 10.019(2)
_cell_length_b 10.355(2)
_cell_length_c 12.824(3)
_cell_measurement_reflns_used 1368
_cell_measurement_temperature 294(2)
_cell_measurement_theta_max 22.16
_cell_measurement_theta_min 2.65
_cell_volume 1226.1(4)
_computing_cell_refinement 'SAINT (Bruker, 1999)'
_computing_data_collection 'SMART (Bruker, 1999)'
_computing_data_reduction SAINT
_computing_molecular_graphics 'SHELXTL (Sheldrick, 1997)'
_computing_publication_material SHELXL97
_computing_structure_refinement 'SHELXL97 (Sheldrick, 1997)'
_computing_structure_solution 'SHELXS97 (Sheldrick, 1997)'
_diffrn_ambient_temperature 294(2)
_diffrn_measured_fraction_theta_full 0.994
_diffrn_measured_fraction_theta_max 0.994
_diffrn_measurement_device_type 'Bruker SMART APEX CCD area-detector'
_diffrn_measurement_method '\f and \w'
_diffrn_radiation_monochromator graphite
_diffrn_radiation_source 'fine-focus sealed tube'
_diffrn_radiation_type MoK\a
_diffrn_radiation_wavelength 0.71073
_diffrn_reflns_av_R_equivalents 0.0300
_diffrn_reflns_av_sigmaI/netI 0.0687
_diffrn_reflns_limit_h_max 11
_diffrn_reflns_limit_h_min -8
_diffrn_reflns_limit_k_max 12
_diffrn_reflns_limit_k_min -7
_diffrn_reflns_limit_l_max 14
_diffrn_reflns_limit_l_min -15
_diffrn_reflns_number 6294
_diffrn_reflns_theta_full 25.01
_diffrn_reflns_theta_max 25.01
_diffrn_reflns_theta_min 1.63
_diffrn_standards_number 0
_exptl_absorpt_coefficient_mu 0.189
_exptl_absorpt_correction_T_max 0.963
_exptl_absorpt_correction_T_min 0.928
_exptl_absorpt_correction_type multi-scan
_exptl_absorpt_process_details '(SADABS; Sheldrick, 1996)'
_exptl_crystal_colour yellow
_exptl_crystal_density_diffrn 1.289
_exptl_crystal_density_method 'not measured'
_exptl_crystal_description block
_exptl_crystal_F_000 500
_exptl_crystal_size_max 0.34
_exptl_crystal_size_mid 0.30
_exptl_crystal_size_min 0.20
_refine_diff_density_max 0.405
_refine_diff_density_min -0.271
_refine_ls_extinction_method none
_refine_ls_goodness_of_fit_ref 1.045
_refine_ls_hydrogen_treatment constr
_refine_ls_matrix_type full
_refine_ls_number_parameters 310
_refine_ls_number_reflns 4299
_refine_ls_number_restraints 18
_refine_ls_restrained_S_all 1.071
_refine_ls_R_factor_all 0.1220
_refine_ls_R_factor_gt 0.0547
_refine_ls_shift/su_max 0.003
_refine_ls_shift/su_mean 0.000
_refine_ls_structure_factor_coef Fsqd
_refine_ls_weighting_details 'calc w=1/[\s^2^(Fo^2^)+(0.0704P)^2^+0.1725P] where P=(Fo^2^+2Fc^2^)/3'
_refine_ls_weighting_scheme calc
_refine_ls_wR_factor_gt 0.1304
_refine_ls_wR_factor_ref 0.1648
_reflns_number_gt 2253
_reflns_number_total 4299
_reflns_threshold_expression I>2\s(I)
_cod_data_source_file bh2023.cif
_cod_data_source_block I
_cod_database_code 2209387
_cod_database_fobs_code 2209387

loop_
_symmetry_equiv_pos_as_xyz
'x, y, z'
'-x, -y, -z'

loop_
_atom_site_type_symbol
_atom_site_label
_atom_site_fract_x
_atom_site_fract_y
_atom_site_fract_z
_atom_site_U_iso_or_equiv
_atom_site_adp_type
_atom_site_calc_flag
_atom_site_refinement_flags
_atom_site_occupancy
Cl Cl1 1.23717(13) 0.40173(14) -0.11388(13) 0.1250(6) Uani d U 1
O O1 0.6852(2) 0.1941(2) 0.0705(2) 0.0632(7) Uani d . 1
O O2 0.4924(2) 0.3470(3) 0.1787(3) 0.0860(9) Uani d . 1
O O3 0.1051(2) -0.2193(2) 0.39294(18) 0.0592(7) Uani d . 1
N N1 0.1251(3) 0.0816(3) 0.2981(2) 0.0459(7) Uani d . 1
N N2 -0.2110(3) 0.0466(3) 0.3943(2) 0.0502(7) Uani d . 1
N N3 -0.1281(3) -0.0929(3) 0.4246(2) 0.0488(7) Uani d . 1
C C1 0.9389(4) 0.2313(4) -0.1284(3) 0.0711(11) Uani d . 1
H H1 0.8933 0.2152 -0.1812 0.085 Uiso calc R 1
C C2 1.0408(4) 0.2968(4) -0.1579(4) 0.0799(12) Uani d . 1
H H2 1.0645 0.3239 -0.2298 0.096 Uiso calc R 1
C C3 1.1064(4) 0.3215(4) -0.0803(4) 0.0698(11) Uani d . 1
C C4 1.0729(4) 0.2805(4) 0.0257(3) 0.0731(11) Uani d . 1
H H4 1.1181 0.2975 0.0785 0.088 Uiso calc R 1
C C5 0.9722(4) 0.2145(4) 0.0532(3) 0.0646(10) Uani d . 1
H H5 0.9503 0.1862 0.1253 0.078 Uiso calc R 1
C C6 0.9030(3) 0.1890(3) -0.0222(3) 0.0512(9) Uani d . 1
C C7 0.7964(3) 0.1125(4) 0.0121(3) 0.0646(10) Uani d . 1
H H7A 0.7603 0.0981 -0.0501 0.077 Uiso calc R 1
H H7B 0.8397 0.0223 0.0567 0.077 Uiso calc R 1
C C8 0.5825(3) 0.1372(3) 0.1179(3) 0.0477(8) Uani d . 1
C C9 0.4754(3) 0.2219(3) 0.1760(3) 0.0527(9) Uani d . 1
C C10 0.3667(3) 0.1754(3) 0.2245(3) 0.0514(9) Uani d . 1
H H10 0.2956 0.2323 0.2620 0.062 Uiso calc R 1
C C11 0.3596(3) 0.0448(3) 0.2193(2) 0.0438(8) Uani d . 1
C C12 0.4665(3) -0.0376(3) 0.1647(3) 0.0488(8) Uani d . 1
H H12 0.4650 -0.1261 0.1619 0.059 Uiso calc R 1
C C13 0.5768(3) 0.0083(3) 0.1135(3) 0.0512(9) Uani d . 1
H H13 0.6474 -0.0488 0.0759 0.061 Uiso calc R 1
C C14 0.3819(5) 0.4473(4) 0.2154(5) 0.1054(16) Uani d U 1
H H14A 0.3531 0.4106 0.2877 0.126 Uiso calc R 1
H H14B 0.3021 0.4732 0.1702 0.126 Uiso calc R 1
C C15 0.4249(4) 0.5706(4) 0.2146(4) 0.1011(16) Uani d U 1
H H15A 0.5076 0.5435 0.2557 0.152 Uiso calc R 1
H H15B 0.3498 0.6373 0.2455 0.152 Uiso calc R 1
H H15C 0.4454 0.6114 0.1422 0.152 Uiso calc R 1
C C16 0.2401(3) -0.0018(3) 0.2685(2) 0.0456(8) Uani d . 1
H H16 0.2482 -0.0958 0.2786 0.055 Uiso calc R 1
C C17 0.0127(3) 0.0343(3) 0.3443(2) 0.0424(8) Uani d . 1
C C18 -0.1220(3) 0.1215(3) 0.3544(2) 0.0450(8) Uani d . 1
C C19 -0.1730(4) 0.2756(3) 0.3275(3) 0.0662(10) Uani d . 1
H H19A -0.2530 0.3058 0.2832 0.099 Uiso calc R 1
H H19B -0.0990 0.3096 0.2897 0.099 Uiso calc R 1
H H19C -0.2000 0.3114 0.3922 0.099 Uiso calc R 1
C C20 -0.3380(3) 0.0988(4) 0.4605(3) 0.0667(10) Uani d . 1
H H20A -0.3122 0.1247 0.5209 0.100 Uiso calc R 1
H H20B -0.3822 0.0273 0.4850 0.100 Uiso calc R 1
H H20C -0.4027 0.1787 0.4187 0.100 Uiso calc R 1
C C21 0.0119(3) -0.1061(3) 0.3871(2) 0.0444(8) Uani d . 1
C C22 -0.1927(3) -0.2007(3) 0.4409(3) 0.0482(8) Uani d . 1
C C23 -0.3082(4) -0.1838(4) 0.3843(3) 0.0633(10) Uani d . 1
H H23 -0.3457 -0.1017 0.3352 0.076 Uiso calc R 1
C C24 -0.3678(4) -0.2900(5) 0.4010(4) 0.0799(12) Uani d . 1
H H24 -0.4476 -0.2782 0.3647 0.096 Uiso calc R 1
C C25 -0.3105(5) -0.4123(5) 0.4705(4) 0.0829(14) Uani d . 1
H H25 -0.3501 -0.4841 0.4801 0.099 Uiso calc R 1
C C26 -0.1935(5) -0.4293(4) 0.5268(4) 0.0795(13) Uani d . 1
H H26 -0.1540 -0.5129 0.5736 0.095 Uiso calc R 1
C C27 -0.1352(4) -0.3214(4) 0.5132(3) 0.0636(10) Uani d . 1
H H27 -0.0587 -0.3308 0.5524 0.076 Uiso calc R 1

loop_
_atom_site_aniso_label
_atom_site_aniso_U_11
_atom_site_aniso_U_22
_atom_site_aniso_U_33
_atom_site_aniso_U_12
_atom_site_aniso_U_13
_atom_site_aniso_U_23
Cl1 0.0838(9) 0.1014(9) 0.1851(15) -0.0511(7) 0.0359(9) -0.0053(9)
O1 0.0453(13) 0.0583(14) 0.0878(19) -0.0186(11) 0.0255(13) -0.0275(13)
O2 0.0453(14) 0.0658(16) 0.162(3) -0.0250(13) 0.0376(16) -0.0610(17)
O3 0.0436(13) 0.0482(14) 0.0761(18) -0.0111(11) 0.0037(12) -0.0004(11)
N1 0.0411(16) 0.0506(16) 0.0478(17) -0.0182(13) -0.0005(13) -0.0080(13)
N2 0.0400(15) 0.0490(16) 0.0583(19) -0.0107(13) 0.0056(14) -0.0120(13)
N3 0.0429(16) 0.0477(16) 0.0540(18) -0.0169(13) 0.0027(13) -0.0046(13)
C1 0.052(2) 0.104(3) 0.056(3) -0.020(2) 0.0018(19) -0.022(2)
C2 0.063(3) 0.097(3) 0.062(3) -0.020(2) 0.018(2) 0.002(2)
C3 0.047(2) 0.062(2) 0.090(3) -0.0184(18) 0.018(2) -0.003(2)
C4 0.060(2) 0.093(3) 0.079(3) -0.034(2) -0.001(2) -0.027(2)
C5 0.059(2) 0.086(3) 0.054(2) -0.032(2) 0.0109(19) -0.014(2)
C6 0.0346(18) 0.062(2) 0.054(2) -0.0116(16) 0.0092(16) -0.0162(17)
C7 0.045(2) 0.078(2) 0.075(3) -0.0180(19) 0.0151(19) -0.032(2)
C8 0.0361(18) 0.0462(19) 0.061(2) -0.0150(15) 0.0046(16) -0.0109(16)
C9 0.0416(19) 0.0450(19) 0.075(3) -0.0156(16) 0.0105(18) -0.0222(17)
C10 0.0399(19) 0.055(2) 0.064(2) -0.0173(16) 0.0103(16) -0.0235(17)
C11 0.0407(19) 0.0465(19) 0.046(2) -0.0156(15) 0.0000(15) -0.0101(15)
C12 0.045(2) 0.0462(19) 0.058(2) -0.0152(16) 0.0023(17) -0.0155(16)
C13 0.0432(19) 0.052(2) 0.057(2) -0.0104(16) 0.0070(17) -0.0196(16)
C14 0.079(3) 0.075(3) 0.173(5) -0.022(2) 0.007(3) -0.054(3)
C15 0.074(3) 0.068(3) 0.175(5) -0.029(2) 0.007(3) -0.048(3)
C16 0.048(2) 0.0465(18) 0.046(2) -0.0200(16) -0.0036(16) -0.0068(15)
C17 0.0418(19) 0.0486(19) 0.0398(19) -0.0192(15) -0.0005(15) -0.0080(15)
C18 0.0442(19) 0.0469(19) 0.046(2) -0.0168(16) 0.0015(15) -0.0122(15)
C19 0.062(2) 0.053(2) 0.081(3) -0.0149(18) 0.005(2) -0.0159(19)
C20 0.043(2) 0.084(3) 0.067(3) -0.0121(19) 0.0116(18) -0.021(2)
C21 0.0383(19) 0.053(2) 0.041(2) -0.0151(16) 0.0014(15) -0.0073(15)
C22 0.0414(19) 0.055(2) 0.052(2) -0.0221(16) 0.0107(16) -0.0141(17)
C23 0.059(2) 0.076(3) 0.063(2) -0.032(2) 0.0011(19) -0.0146(19)
C24 0.070(3) 0.091(3) 0.096(4) -0.042(3) 0.009(2) -0.034(3)
C25 0.069(3) 0.077(3) 0.125(4) -0.045(3) 0.036(3) -0.053(3)
C26 0.074(3) 0.052(2) 0.101(3) -0.022(2) 0.027(3) -0.003(2)
C27 0.050(2) 0.061(2) 0.073(3) -0.0179(18) 0.0054(19) -0.001(2)

loop_
_atom_type_symbol
_atom_type_description
_atom_type_scat_dispersion_real
_atom_type_scat_dispersion_imag
_atom_type_scat_source
C C 0.0033 0.0016 'International Tables Vol C Tables 4.2.6.8 and 6.1.1.4'
H H 0.0000 0.0000 'International Tables Vol C Tables 4.2.6.8 and 6.1.1.4'
N N 0.0061 0.0033 'International Tables Vol C Tables 4.2.6.8 and 6.1.1.4'
O O 0.0106 0.0060 'International Tables Vol C Tables 4.2.6.8 and 6.1.1.4'
Cl Cl 0.1484 0.1585 'International Tables Vol C Tables 4.2.6.8 and 6.1.1.4'

loop_
_geom_angle_atom_site_label_1
_geom_angle_atom_site_label_2
_geom_angle_atom_site_label_3
_geom_angle
_geom_angle_publ_flag
C8 O1 C7 117.4(2) ?
C9 O2 C14 119.1(3) ?
C16 N1 C17 121.2(3) yes
C18 N2 N3 107.2(2) yes
C18 N2 C20 122.7(3) ?
N3 N2 C20 118.2(3) ?
N2 N3 C21 109.0(2) yes
N2 N3 C22 119.4(2) ?
C21 N3 C22 125.1(3) ?
C2 C1 C6 121.5(4) ?
C2 C1 H1 119.2 ?
C6 C1 H1 119.2 ?
C3 C2 C1 119.1(4) ?
C3 C2 H2 120.5 ?
C1 C2 H2 120.5 ?
C2 C3 C4 120.6(4) ?
C2 C3 Cl1 120.6(4) yes
C4 C3 Cl1 118.8(4) yes
C5 C4 C3 119.3(4) ?
C5 C4 H4 120.4 ?
C3 C4 H4 120.4 ?
C6 C5 C4 121.9(4) ?
C6 C5 H5 119.1 ?
C4 C5 H5 119.1 ?
C5 C6 C1 117.6(3) ?
C5 C6 C7 119.8(3) ?
C1 C6 C7 122.6(3) ?
O1 C7 C6 107.9(3) ?
O1 C7 H7A 110.1 ?
C6 C7 H7A 110.1 ?
O1 C7 H7B 110.1 ?
C6 C7 H7B 110.1 ?
H7A C7 H7B 108.4 ?
O1 C8 C13 125.8(3) ?
O1 C8 C9 115.2(3) ?
C13 C8 C9 119.0(3) ?
C10 C9 O2 125.6(3) ?
C10 C9 C8 119.6(3) ?
O2 C9 C8 114.8(3) ?
C9 C10 C11 121.6(3) ?
C9 C10 H10 119.2 ?
C11 C10 H10 119.2 ?
C12 C11 C10 118.1(3) ?
C12 C11 C16 120.9(3) ?
C10 C11 C16 121.0(3) ?
C11 C12 C13 121.3(3) ?
C11 C12 H12 119.4 ?
C13 C12 H12 119.4 ?
C8 C13 C12 120.4(3) ?
C8 C13 H13 119.8 ?
C12 C13 H13 119.8 ?
O2 C14 C15 109.9(4) yes
O2 C14 H14A 109.7 ?
C15 C14 H14A 109.7 ?
O2 C14 H14B 109.7 ?
C15 C14 H14B 109.7 ?
H14A C14 H14B 108.2 ?
C14 C15 H15A 109.5 ?
C14 C15 H15B 109.5 ?
H15A C15 H15B 109.5 ?
C14 C15 H15C 109.5 ?
H15A C15 H15C 109.5 ?
H15B C15 H15C 109.5 ?
N1 C16 C11 122.4(3) yes
N1 C16 H16 118.8 ?
C11 C16 H16 118.8 ?
C18 C17 N1 123.1(3) yes
C18 C17 C21 108.1(3) ?
N1 C17 C21 128.8(3) yes
N2 C18 C17 110.2(3) yes
N2 C18 C19 121.4(3) ?
C17 C18 C19 128.4(3) ?
C18 C19 H19A 109.5 ?
C18 C19 H19B 109.5 ?
H19A C19 H19B 109.5 ?
C18 C19 H19C 109.5 ?
H19A C19 H19C 109.5 ?
H19B C19 H19C 109.5 ?
N2 C20 H20A 109.5 ?
N2 C20 H20B 109.5 ?
H20A C20 H20B 109.5 ?
N2 C20 H20C 109.5 ?
H20A C20 H20C 109.5 ?
H20B C20 H20C 109.5 ?
O3 C21 N3 123.2(3) yes
O3 C21 C17 132.2(3) yes
N3 C21 C17 104.6(3) yes
C27 C22 C23 121.3(3) ?
C27 C22 N3 118.2(3) ?
C23 C22 N3 120.5(3) ?
C22 C23 C24 119.2(4) ?
C22 C23 H23 120.4 ?
C24 C23 H23 120.4 ?
C25 C24 C23 120.6(4) ?
C25 C24 H24 119.7 ?
C23 C24 H24 119.7 ?
C24 C25 C26 120.0(4) ?
C24 C25 H25 120.0 ?
C26 C25 H25 120.0 ?
C25 C26 C27 120.0(4) ?
C25 C26 H26 120.0 ?
C27 C26 H26 120.0 ?
C22 C27 C26 118.8(4) ?
C22 C27 H27 120.6 ?
C26 C27 H27 120.6 ?

loop_
_geom_bond_atom_site_label_1
_geom_bond_atom_site_label_2
_geom_bond_distance
_geom_bond_publ_flag
Cl1 C3 1.735(4) yes
O1 C8 1.367(4) ?
O1 C7 1.416(4) ?
O2 C9 1.369(4) ?
O2 C14 1.373(4) ?
O3 C21 1.233(3) ?
N1 C16 1.274(4) yes
N1 C17 1.393(4) yes
N2 C18 1.352(4) yes
N2 N3 1.404(3) yes
N2 C20 1.468(4) ?
N3 C21 1.405(4) ?
N3 C22 1.429(4) ?
C1 C2 1.376(5) ?
C1 C6 1.379(5) ?
C1 H1 0.9300 ?
C2 C3 1.361(5) ?
C2 H2 0.9300 ?
C3 C4 1.369(5) ?
C4 C5 1.367(5) ?
C4 H4 0.9300 ?
C5 C6 1.366(5) ?
C5 H5 0.9300 ?
C6 C7 1.499(5) ?
C7 H7A 0.9700 ?
C7 H7B 0.9700 ?
C8 C13 1.368(4) ?
C8 C9 1.409(4) ?
C9 C10 1.364(4) ?
C10 C11 1.394(4) ?
C10 H10 0.9300 ?
C11 C12 1.370(4) ?
C11 C16 1.462(4) ?
C12 C13 1.385(4) ?
C12 H12 0.9300 ?
C13 H13 0.9300 ?
C14 C15 1.471(5) ?
C14 H14A 0.9700 ?
C14 H14B 0.9700 ?
C15 H15A 0.9600 ?
C15 H15B 0.9600 ?
C15 H15C 0.9600 ?
C16 H16 0.9300 ?
C17 C18 1.370(4) ?
C17 C21 1.437(4) ?
C18 C19 1.480(4) ?
C19 H19A 0.9600 ?
C19 H19B 0.9600 ?
C19 H19C 0.9600 ?
C20 H20A 0.9600 ?
C20 H20B 0.9600 ?
C20 H20C 0.9600 ?
C22 C27 1.374(4) ?
C22 C23 1.376(4) ?
C23 C24 1.379(5) ?
C23 H23 0.9300 ?
C24 C25 1.366(6) ?
C24 H24 0.9300 ?
C25 C26 1.385(6) ?
C25 H25 0.9300 ?
C26 C27 1.390(5) ?
C26 H26 0.9300 ?
C27 H27 0.9300 ?

loop_
_geom_hbond_atom_site_label_D
_geom_hbond_atom_site_label_H
_geom_hbond_atom_site_label_A
_geom_hbond_site_symmetry_A
_geom_hbond_distance_DH
_geom_hbond_distance_HA
_geom_hbond_distance_DA
_geom_hbond_angle_DHA
_geom_hbond_publ_flag
C26 H26 O3 2_546 0.93 2.60 3.395(4) 144.1 yes

loop_
_geom_torsion_atom_site_label_1
_geom_torsion_atom_site_label_2
_geom_torsion_atom_site_label_3
_geom_torsion_atom_site_label_4
_geom_torsion
C18 N2 N3 C21 -9.2(3)
C20 N2 N3 C21 -153.2(3)
C18 N2 N3 C22 -162.4(3)
C20 N2 N3 C22 53.6(4)
C6 C1 C2 C3 -0.7(6)
C1 C2 C3 C4 0.7(6)
C1 C2 C3 Cl1 179.1(3)
C2 C3 C4 C5 -0.1(6)
Cl1 C3 C4 C5 -178.6(3)
C3 C4 C5 C6 -0.5(6)
C4 C5 C6 C1 0.5(5)
C4 C5 C6 C7 178.2(3)
C2 C1 C6 C5 0.1(5)
C2 C1 C6 C7 -177.6(3)
C8 O1 C7 C6 -174.1(3)
C5 C6 C7 O1 62.8(4)
C1 C6 C7 O1 -119.6(3)
C7 O1 C8 C13 -0.4(5)
C7 O1 C8 C9 179.2(3)
C14 O2 C9 C10 -12.7(6)
C14 O2 C9 C8 167.8(4)
O1 C8 C9 C10 178.8(3)
C13 C8 C9 C10 -1.5(5)
O1 C8 C9 O2 -1.7(4)
C13 C8 C9 O2 178.0(3)
O2 C9 C10 C11 -178.6(3)
C8 C9 C10 C11 0.9(5)
C9 C10 C11 C12 0.8(5)
C9 C10 C11 C16 -177.9(3)
C10 C11 C12 C13 -1.7(5)
C16 C11 C12 C13 176.9(3)
O1 C8 C13 C12 -179.7(3)
C9 C8 C13 C12 0.6(5)
C11 C12 C13 C8 1.1(5)
C9 O2 C14 C15 178.2(4)
C17 N1 C16 C11 179.7(3)
C12 C11 C16 N1 -163.6(3)
C10 C11 C16 N1 15.0(5)
C16 N1 C17 C18 -164.3(3)
C16 N1 C17 C21 14.7(5)
N3 N2 C18 C17 8.1(3)
C20 N2 C18 C17 150.0(3)
N3 N2 C18 C19 -172.1(3)
C20 N2 C18 C19 -30.2(5)
N1 C17 C18 N2 175.3(3)
C21 C17 C18 N2 -3.9(4)
N1 C17 C18 C19 -4.5(5)
C21 C17 C18 C19 176.3(3)
N2 N3 C21 O3 -172.8(3)
C22 N3 C21 O3 -21.5(5)
N2 N3 C21 C17 6.7(3)
C22 N3 C21 C17 158.0(3)
C18 C17 C21 O3 177.6(3)
N1 C17 C21 O3 -1.6(6)
C18 C17 C21 N3 -1.8(3)
N1 C17 C21 N3 179.0(3)
N2 N3 C22 C27 -150.8(3)
C21 N3 C22 C27 60.6(4)
N2 N3 C22 C23 30.1(4)
C21 N3 C22 C23 -118.5(3)
C27 C22 C23 C24 0.4(5)
N3 C22 C23 C24 179.5(3)
C22 C23 C24 C25 -2.0(6)
C23 C24 C25 C26 1.5(6)
C24 C25 C26 C27 0.6(6)
C23 C22 C27 C26 1.7(5)
N3 C22 C27 C26 -177.5(3)
C25 C26 C27 C22 -2.2(5)

loop_
_cod_related_entry_id
_cod_related_entry_database
_cod_related_entry_code
1 ChemSpider 30654980
